data_1549304
loop_
_publ_author_name
'Zang, Qiguang'
'Yu, Jiayi'
'Yu, Wenbin'
'Qian, Jun'
'Hu, Rongrong'
'Tang, Ben Zhong'

_publ_section_title
;
 Red-emissive azabenzanthrone derivatives for photodynamic therapy
 irradiated with ultralow light power density and two-photon imaging.
;
_journal_issue 23
_journal_name_full 'Chemical science'
_journal_page_first 5165
_journal_page_last 5171
_journal_paper_doi 10.1039/c8sc00633d
_journal_volume 9
_journal_year 2018
_chemical_formula_moiety 'C28 H18 N2 O'
_chemical_formula_sum 'C28 H18 N2 O'
_chemical_formula_weight 398.44
_space_group_crystal_system monoclinic
_space_group_IT_number 14
_space_group_name_Hall '-P 2ybc'
_space_group_name_H-M_alt 'P 1 21/c 1'
_symmetry_space_group_name_Hall '-P 2ybc'
_symmetry_space_group_name_H-M 'P 1 21/c 1'
_atom_sites_solution_hydrogens geom
_audit_creation_date 2017-03-13
_audit_creation_method
;
Olex2 1.2
(compiled 2017.03.02 svn.r3394 for OlexSys, GUI svn.r5324)
;
_audit_update_record
;
2018-02-06 deposited with the CCDC.
2018-04-24 downloaded from the CCDC.
;
_cell_angle_alpha 90
_cell_angle_beta 101.301(18)
_cell_angle_gamma 90
_cell_formula_units_Z 4
_cell_length_a 7.4630(14)
_cell_length_b 23.830(5)
_cell_length_c 11.556(3)
_cell_measurement_reflns_used 1081
_cell_measurement_temperature 293(2)
_cell_measurement_theta_max 29.2598
_cell_measurement_theta_min 2.9904
_cell_volume 2015.3(8)
_computing_cell_refinement
;
CrysAlisPro, Agilent Technologies,
Version 1.171.35.11 (release 16-05-2011 CrysAlis171 .NET)
(compiled May 16 2011,17:55:39)
;
_computing_data_collection
;
CrysAlisPro, Agilent Technologies,
Version 1.171.35.11 (release 16-05-2011 CrysAlis171 .NET)
(compiled May 16 2011,17:55:39)
;
_computing_data_reduction
;
CrysAlisPro, Agilent Technologies,
Version 1.171.35.11 (release 16-05-2011 CrysAlis171 .NET)
(compiled May 16 2011,17:55:39)
;
_computing_molecular_graphics 'Olex2 (Dolomanov et al., 2009)'
_computing_publication_material 'Olex2 (Dolomanov et al., 2009)'
_computing_structure_refinement 'ShelXL (Sheldrick, 2015)'
_diffrn_ambient_temperature 293.15
_diffrn_detector_area_resol_mean 10.3592
_diffrn_measured_fraction_theta_full 0.997
_diffrn_measured_fraction_theta_max 0.997
_diffrn_measurement_details
;
#__ type_ start__ end____ width___ exp.time_
  1 omega  -48.00   28.00   1.0000   25.0000
omega____ theta____ kappa____ phi______ frames
    -       10.8433  -38.0000  -60.0000 76

#__ type_ start__ end____ width___ exp.time_
  2 omega  -22.00   82.00   1.0000   25.0000
omega____ theta____ kappa____ phi______ frames
    -       10.8433   77.0000   90.0000 104
;
_diffrn_measurement_device_type 'Xcalibur, Atlas, Gemini ultra'
_diffrn_measurement_method '\w scans'
_diffrn_orient_matrix_UB_11 0.0182342000
_diffrn_orient_matrix_UB_12 0.0189468000
_diffrn_orient_matrix_UB_13 0.0481629000
_diffrn_orient_matrix_UB_21 -0.0096047000
_diffrn_orient_matrix_UB_22 0.0228983000
_diffrn_orient_matrix_UB_23 -0.0398887000
_diffrn_orient_matrix_UB_31 -0.0944650000
_diffrn_orient_matrix_UB_32 0.0013546000
_diffrn_orient_matrix_UB_33 0.0008027000
_diffrn_radiation_monochromator graphite
_diffrn_radiation_type MoK\a
_diffrn_radiation_wavelength 0.71073
_diffrn_reflns_av_unetI/netI 0.0990
_diffrn_reflns_Laue_measured_fraction_full 0.997
_diffrn_reflns_Laue_measured_fraction_max 0.997
_diffrn_reflns_limit_h_max 8
_diffrn_reflns_limit_h_min -8
_diffrn_reflns_limit_k_max 28
_diffrn_reflns_limit_k_min -28
_diffrn_reflns_limit_l_max 13
_diffrn_reflns_limit_l_min -13
_diffrn_reflns_number 5511
_diffrn_reflns_point_group_measured_fraction_full 0.997
_diffrn_reflns_point_group_measured_fraction_max 0.997
_diffrn_reflns_theta_full 25.242
_diffrn_reflns_theta_max 25.347
_diffrn_reflns_theta_min 2.783
_diffrn_source 'Enhance (Mo) X-ray Source'
_exptl_absorpt_coefficient_mu 0.080
_exptl_absorpt_correction_T_max 1.00000
_exptl_absorpt_correction_T_min 0.77113
_exptl_absorpt_correction_type multi-scan
_exptl_absorpt_process_details
;
CrysAlisPro, Agilent Technologies,
Version 1.171.35.11 (release 16-05-2011 CrysAlis171 .NET)
(compiled May 16 2011,17:55:39)
Empirical absorption correction using spherical harmonics,
 implemented in SCALE3 ABSPACK scaling algorithm.
;
_exptl_crystal_colour red
_exptl_crystal_colour_primary red
_exptl_crystal_density_diffrn 1.313
_exptl_crystal_description block
_exptl_crystal_F_000 832
_exptl_crystal_size_max 0.45
_exptl_crystal_size_mid 0.43
_exptl_crystal_size_min 0.38
_refine_diff_density_max 0.231
_refine_diff_density_min -0.237
_refine_diff_density_rms 0.053
_refine_ls_extinction_method none
_refine_ls_goodness_of_fit_ref 0.935
_refine_ls_hydrogen_treatment constr
_refine_ls_matrix_type full
_refine_ls_number_parameters 281
_refine_ls_number_reflns 5511
_refine_ls_number_restraints 0
_refine_ls_restrained_S_all 0.935
_refine_ls_R_factor_all 0.1707
_refine_ls_R_factor_gt 0.0688
_refine_ls_shift/su_max 0.000
_refine_ls_shift/su_mean 0.000
_refine_ls_structure_factor_coef Fsqd
_refine_ls_weighting_details 'w=1/[\s^2^(Fo^2^)+(0.1029P)^2^] where P=(Fo^2^+2Fc^2^)/3'
_refine_ls_weighting_scheme calc
_refine_ls_wR_factor_gt 0.1620
_refine_ls_wR_factor_ref 0.2031
_reflns_Friedel_coverage 0.000
_reflns_number_gt 2397
_reflns_number_total 5511
_reflns_threshold_expression 'I > 2\s(I)'
_cod_data_source_file c8sc00633d2.cif
_cod_data_source_block 170310_jn_zqg_1_twin1_hklf4_pl
_cod_depositor_comments 'Adding full bibliography for 1549304--1549305.cif.'
_cod_database_code 1549304
_shelx_shelxl_version_number 2016/6
_chemical_oxdiff_formula 'c10 h10 n2 o8'
_shelx_space_group_comment
;
The symmetry employed for this shelxl refinement is uniquely defined
by the following loop, which should always be used as a source of
symmetry information in preference to the above space-group names.
They are only intended as comments.
;
_shelx_estimated_absorpt_t_max 0.970
_shelx_estimated_absorpt_t_min 0.965
_reflns_odcompleteness_completeness 99.55
_reflns_odcompleteness_iscentric 1
_reflns_odcompleteness_theta 26.32
_olex2_refinement_description
;
1. Twinned data refinement
 Scales: 0.7277(17)
 0.2723(17)
2. Fixed Uiso
 At 1.2 times of:
  All C(H) groups
3.a Aromatic/amide H refined with riding coordinates:
 C1(H1), C2(H2), C3(H3), C10(H10), C11(H11), C14(H14), C15(H15), C16(H16),
 C18(H18), C19(H19), C20(H20), C21(H21), C22(H22), C24(H24), C25(H25), C26(H26),
  C27(H27), C28(H28)
;
_olex2_submission_special_instructions 'No special instructions were received'

loop_
_space_group_symop_operation_xyz
'x, y, z'
'-x, y+1/2, -z+1/2'
'-x, -y, -z'
'x, -y-1/2, z-1/2'

loop_
_atom_site_label
_atom_site_type_symbol
_atom_site_fract_x
_atom_site_fract_y
_atom_site_fract_z
_atom_site_U_iso_or_equiv
_atom_site_adp_type
_atom_site_occupancy
_atom_site_site_symmetry_order
_atom_site_calc_flag
_atom_site_refinement_flags_posn
O1 O 0.7898(5) -0.09425(14) 0.5071(3) 0.0799(11) Uani 1 1 d .
N1 N 0.9083(5) 0.07558(15) 0.7209(3) 0.0607(11) Uani 1 1 d .
N2 N 0.4777(4) 0.16833(14) 0.2219(3) 0.0514(9) Uani 1 1 d .
C1 C 0.9984(7) 0.0463(3) 0.8122(5) 0.0764(15) Uani 1 1 d .
H1 H 1.047970 0.065934 0.880518 0.092 Uiso 1 1 calc R
C2 C 1.0234(6) -0.0111(2) 0.8128(5) 0.0705(14) Uani 1 1 d .
H2 H 1.088633 -0.029170 0.879235 0.085 Uiso 1 1 calc R
C3 C 0.9515(6) -0.0403(2) 0.7153(5) 0.0609(13) Uani 1 1 d .
H3 H 0.965577 -0.079049 0.713348 0.073 Uiso 1 1 calc R
C4 C 0.8549(5) -0.01168(18) 0.6166(4) 0.0455(11) Uani 1 1 d .
C5 C 0.8386(5) 0.04597(19) 0.6230(4) 0.0451(10) Uani 1 1 d .
C6 C 0.7415(5) 0.07813(17) 0.5216(3) 0.0421(10) Uani 1 1 d .
C7 C 0.6652(5) 0.04859(17) 0.4169(4) 0.0397(10) Uani 1 1 d .
C8 C 0.6772(5) -0.01088(17) 0.4108(4) 0.0452(11) Uani 1 1 d .
C9 C 0.7756(6) -0.04286(19) 0.5115(4) 0.0519(12) Uani 1 1 d .
C10 C 0.7246(5) 0.13503(18) 0.5243(4) 0.0532(12) Uani 1 1 d .
H10 H 0.772786 0.154458 0.593167 0.064 Uiso 1 1 calc R
C11 C 0.6364(5) 0.16441(17) 0.4256(4) 0.0542(12) Uani 1 1 d .
H11 H 0.627495 0.203259 0.429845 0.065 Uiso 1 1 calc R
C12 C 0.5628(5) 0.13806(18) 0.3233(4) 0.0450(11) Uani 1 1 d .
C13 C 0.5732(5) 0.07868(17) 0.3176(4) 0.0426(10) Uani 1 1 d .
C14 C 0.4913(5) 0.0480(2) 0.2175(4) 0.0512(12) Uani 1 1 d .
H14 H 0.427504 0.067108 0.151990 0.061 Uiso 1 1 calc R
C15 C 0.5029(6) -0.00907(19) 0.2136(4) 0.0582(13) Uani 1 1 d .
H15 H 0.447293 -0.028374 0.146121 0.070 Uiso 1 1 calc R
C16 C 0.5971(6) -0.03822(19) 0.3099(4) 0.0585(13) Uani 1 1 d .
H16 H 0.606195 -0.077071 0.305995 0.070 Uiso 1 1 calc R
C17 C 0.3462(5) 0.20923(17) 0.2324(4) 0.0481(11) Uani 1 1 d .
C18 C 0.3185(6) 0.25583(18) 0.1593(4) 0.0561(12) Uani 1 1 d .
H18 H 0.389240 0.260896 0.102203 0.067 Uiso 1 1 calc R
C19 C 0.1865(7) 0.2947(2) 0.1711(4) 0.0682(14) Uani 1 1 d .
H19 H 0.167283 0.325521 0.120869 0.082 Uiso 1 1 calc R
C20 C 0.0841(6) 0.2883(2) 0.2553(5) 0.0725(15) Uani 1 1 d .
H20 H -0.003167 0.315102 0.263429 0.087 Uiso 1 1 calc R
C21 C 0.1093(6) 0.2426(2) 0.3279(4) 0.0608(13) Uani 1 1 d .
H21 H 0.039152 0.238366 0.385599 0.073 Uiso 1 1 calc R
C22 C 0.2383(6) 0.20287(18) 0.3159(4) 0.0538(12) Uani 1 1 d .
H22 H 0.252987 0.171425 0.364553 0.065 Uiso 1 1 calc R
C23 C 0.5606(6) 0.16637(16) 0.1216(4) 0.0491(11) Uani 1 1 d .
C24 C 0.7455(7) 0.1669(2) 0.1354(5) 0.0767(15) Uani 1 1 d .
H24 H 0.818205 0.169534 0.210386 0.092 Uiso 1 1 calc R
C25 C 0.8242(8) 0.1634(3) 0.0379(7) 0.106(2) Uani 1 1 d .
H25 H 0.950884 0.164161 0.047509 0.127 Uiso 1 1 calc R
C26 C 0.7230(11) 0.1589(3) -0.0704(6) 0.102(2) Uani 1 1 d .
H26 H 0.779497 0.155502 -0.134970 0.123 Uiso 1 1 calc R
C27 C 0.5384(10) 0.1593(2) -0.0868(5) 0.0829(17) Uani 1 1 d .
H27 H 0.467543 0.157406 -0.162481 0.099 Uiso 1 1 calc R
C28 C 0.4570(7) 0.1625(2) 0.0102(4) 0.0632(13) Uani 1 1 d .
H28 H 0.330200 0.162076 -0.000146 0.076 Uiso 1 1 calc R

loop_
_atom_site_aniso_label
_atom_site_aniso_U_11
_atom_site_aniso_U_22
_atom_site_aniso_U_33
_atom_site_aniso_U_23
_atom_site_aniso_U_13
_atom_site_aniso_U_12
O1 0.120(3) 0.048(2) 0.077(3) 0.0116(18) 0.032(2) 0.020(2)
N1 0.063(2) 0.068(3) 0.046(2) 0.011(2) -0.001(2) 0.000(2)
N2 0.058(2) 0.059(2) 0.038(2) 0.0068(18) 0.0096(19) 0.0174(19)
C1 0.081(3) 0.085(4) 0.055(4) 0.003(3) -0.009(3) -0.003(3)
C2 0.066(3) 0.077(4) 0.065(4) 0.017(3) 0.005(3) 0.005(3)
C3 0.055(3) 0.067(3) 0.065(4) 0.017(3) 0.022(3) 0.006(3)
C4 0.045(2) 0.045(3) 0.050(3) 0.016(2) 0.018(2) 0.011(2)
C5 0.035(2) 0.057(3) 0.043(3) 0.005(2) 0.010(2) 0.000(2)
C6 0.037(2) 0.043(3) 0.045(3) 0.005(2) 0.004(2) 0.006(2)
C7 0.034(2) 0.048(3) 0.040(3) 0.004(2) 0.0158(19) 0.0009(19)
C8 0.047(2) 0.042(3) 0.052(3) 0.007(2) 0.022(2) 0.001(2)
C9 0.060(3) 0.049(3) 0.054(3) 0.010(3) 0.029(2) 0.006(2)
C10 0.063(3) 0.049(3) 0.044(3) -0.005(2) 0.000(2) 0.002(2)
C11 0.066(3) 0.041(3) 0.053(3) 0.003(2) 0.004(2) 0.006(2)
C12 0.043(2) 0.055(3) 0.037(3) 0.004(2) 0.006(2) 0.007(2)
C13 0.041(2) 0.050(3) 0.037(3) 0.002(2) 0.009(2) 0.003(2)
C14 0.050(3) 0.060(3) 0.044(3) 0.006(2) 0.008(2) 0.005(2)
C15 0.070(3) 0.055(3) 0.050(3) -0.007(3) 0.013(3) -0.006(2)
C16 0.074(3) 0.043(3) 0.062(4) 0.001(3) 0.022(3) 0.002(2)
C17 0.054(2) 0.049(3) 0.040(3) 0.003(2) 0.004(2) 0.006(2)
C18 0.066(3) 0.053(3) 0.050(3) 0.007(2) 0.014(2) 0.004(2)
C19 0.089(3) 0.055(3) 0.055(3) 0.009(3) 0.001(3) 0.020(3)
C20 0.072(3) 0.080(4) 0.063(4) -0.002(3) 0.007(3) 0.030(3)
C21 0.058(3) 0.074(3) 0.052(3) 0.007(3) 0.015(2) 0.016(3)
C22 0.061(3) 0.047(3) 0.051(3) 0.005(2) 0.007(2) 0.006(2)
C23 0.059(3) 0.048(3) 0.042(3) 0.006(2) 0.015(2) 0.004(2)
C24 0.068(3) 0.093(4) 0.073(4) 0.012(3) 0.023(3) -0.004(3)
C25 0.079(4) 0.134(6) 0.118(6) 0.029(5) 0.052(5) -0.001(4)
C26 0.135(6) 0.106(5) 0.084(5) 0.014(4) 0.067(5) 0.027(5)
C27 0.126(5) 0.073(4) 0.053(4) -0.002(3) 0.025(4) 0.015(4)
C28 0.069(3) 0.075(3) 0.045(3) -0.002(3) 0.011(3) 0.002(3)

loop_
_atom_type_symbol
_atom_type_description
_atom_type_scat_dispersion_real
_atom_type_scat_dispersion_imag
_atom_type_scat_source
C C 0.0033 0.0016 'International Tables Vol C Tables 4.2.6.8 and 6.1.1.4'
H H 0.0000 0.0000 'International Tables Vol C Tables 4.2.6.8 and 6.1.1.4'
N N 0.0061 0.0033 'International Tables Vol C Tables 4.2.6.8 and 6.1.1.4'
O O 0.0106 0.0060 'International Tables Vol C Tables 4.2.6.8 and 6.1.1.4'

loop_
_geom_angle_atom_site_label_1
_geom_angle_atom_site_label_2
_geom_angle_atom_site_label_3
_geom_angle
C1 N1 C5 116.3(4)
C12 N2 C23 117.6(3)
C17 N2 C12 119.3(4)
C17 N2 C23 121.2(3)
N1 C1 H1 117.6
N1 C1 C2 124.8(5)
C2 C1 H1 117.6
C1 C2 H2 120.7
C3 C2 C1 118.5(5)
C3 C2 H2 120.7
C2 C3 H3 120.4
C2 C3 C4 119.2(5)
C4 C3 H3 120.4
C3 C4 C9 119.6(4)
C5 C4 C3 118.5(4)
C5 C4 C9 122.0(4)
N1 C5 C4 122.8(4)
N1 C5 C6 116.5(4)
C4 C5 C6 120.7(4)
C7 C6 C5 118.3(4)
C10 C6 C5 122.3(4)
C10 C6 C7 119.3(4)
C6 C7 C8 121.2(4)
C13 C7 C6 119.4(4)
C13 C7 C8 119.4(4)
C7 C8 C9 120.4(4)
C16 C8 C7 119.7(4)
C16 C8 C9 119.8(4)
O1 C9 C4 121.4(4)
O1 C9 C8 121.3(4)
C4 C9 C8 117.3(4)
C6 C10 H10 119.5
C6 C10 C11 120.9(4)
C11 C10 H10 119.5
C10 C11 H11 119.1
C12 C11 C10 121.9(4)
C12 C11 H11 119.1
N2 C12 C13 119.3(4)
C11 C12 N2 121.7(4)
C11 C12 C13 119.1(4)
C7 C13 C12 119.4(4)
C14 C13 C7 118.0(4)
C14 C13 C12 122.6(4)
C13 C14 H14 119.1
C15 C14 C13 121.7(4)
C15 C14 H14 119.1
C14 C15 H15 120.0
C14 C15 C16 120.0(4)
C16 C15 H15 120.0
C8 C16 C15 121.1(4)
C8 C16 H16 119.5
C15 C16 H16 119.5
C18 C17 N2 121.7(4)
C22 C17 N2 119.8(4)
C22 C17 C18 118.5(4)
C17 C18 H18 119.9
C19 C18 C17 120.1(4)
C19 C18 H18 119.9
C18 C19 H19 119.7
C20 C19 C18 120.6(5)
C20 C19 H19 119.7
C19 C20 H20 120.0
C19 C20 C21 120.1(5)
C21 C20 H20 120.0
C20 C21 H21 120.0
C20 C21 C22 120.1(5)
C22 C21 H21 120.0
C17 C22 H22 119.7
C21 C22 C17 120.6(4)
C21 C22 H22 119.7
C24 C23 N2 120.0(4)
C24 C23 C28 119.0(5)
C28 C23 N2 121.0(4)
C23 C24 H24 120.3
C23 C24 C25 119.5(5)
C25 C24 H24 120.3
C24 C25 H25 119.3
C26 C25 C24 121.4(6)
C26 C25 H25 119.3
C25 C26 H26 119.8
C25 C26 C27 120.4(6)
C27 C26 H26 119.8
C26 C27 H27 120.5
C26 C27 C28 119.0(6)
C28 C27 H27 120.5
C23 C28 C27 120.7(5)
C23 C28 H28 119.6
C27 C28 H28 119.6

loop_
_geom_bond_atom_site_label_1
_geom_bond_atom_site_label_2
_geom_bond_distance
O1 C9 1.231(5)
N1 C1 1.332(6)
N1 C5 1.348(5)
N2 C12 1.416(5)
N2 C17 1.405(5)
N2 C23 1.418(5)
C1 H1 0.9300
C1 C2 1.380(7)
C2 H2 0.9300
C2 C3 1.343(6)
C3 H3 0.9300
C3 C4 1.402(6)
C4 C5 1.382(5)
C4 C9 1.448(6)
C5 C6 1.467(5)
C6 C7 1.419(5)
C6 C10 1.363(6)
C7 C8 1.423(5)
C7 C13 1.412(5)
C8 C9 1.463(6)
C8 C16 1.367(6)
C10 H10 0.9300
C10 C11 1.389(5)
C11 H11 0.9300
C11 C12 1.356(6)
C12 C13 1.419(5)
C13 C14 1.403(5)
C14 H14 0.9300
C14 C15 1.364(6)
C15 H15 0.9300
C15 C16 1.381(6)
C16 H16 0.9300
C17 C18 1.386(6)
C17 C22 1.380(6)
C18 H18 0.9300
C18 C19 1.378(6)
C19 H19 0.9300
C19 C20 1.358(7)
C20 H20 0.9300
C20 C21 1.365(6)
C21 H21 0.9300
C21 C22 1.378(6)
C22 H22 0.9300
C23 C24 1.358(6)
C23 C28 1.369(6)
C24 H24 0.9300
C24 C25 1.372(7)
C25 H25 0.9300
C25 C26 1.333(9)
C26 H26 0.9300
C26 C27 1.353(8)
C27 H27 0.9300
C27 C28 1.378(7)
C28 H28 0.9300

loop_
_geom_torsion_atom_site_label_1
_geom_torsion_atom_site_label_2
_geom_torsion_atom_site_label_3
_geom_torsion_atom_site_label_4
_geom_torsion
N1 C1 C2 C3 -0.6(8)
N1 C5 C6 C7 -179.7(4)
N1 C5 C6 C10 1.3(6)
N2 C12 C13 C7 177.2(3)
N2 C12 C13 C14 -4.4(6)
N2 C17 C18 C19 179.1(4)
N2 C17 C22 C21 179.7(4)
N2 C23 C24 C25 178.2(5)
N2 C23 C28 C27 -178.5(4)
C1 N1 C5 C4 1.3(6)
C1 N1 C5 C6 -179.2(4)
C1 C2 C3 C4 0.4(7)
C2 C3 C4 C5 0.6(6)
C2 C3 C4 C9 -179.5(4)
C3 C4 C5 N1 -1.5(6)
C3 C4 C5 C6 179.0(3)
C3 C4 C9 O1 0.6(6)
C3 C4 C9 C8 -179.6(4)
C4 C5 C6 C7 -0.2(5)
C4 C5 C6 C10 -179.2(4)
C5 N1 C1 C2 -0.3(7)
C5 C4 C9 O1 -179.5(4)
C5 C4 C9 C8 0.3(6)
C5 C6 C7 C8 1.9(5)
C5 C6 C7 C13 -179.1(3)
C5 C6 C10 C11 178.1(4)
C6 C7 C8 C9 -2.5(6)
C6 C7 C8 C16 177.9(4)
C6 C7 C13 C12 1.6(5)
C6 C7 C13 C14 -176.8(4)
C6 C10 C11 C12 0.4(7)
C7 C6 C10 C11 -1.0(6)
C7 C8 C9 O1 -178.9(4)
C7 C8 C9 C4 1.4(6)
C7 C8 C16 C15 -0.6(6)
C7 C13 C14 C15 -1.6(6)
C8 C7 C13 C12 -179.4(3)
C8 C7 C13 C14 2.2(5)
C9 C4 C5 N1 178.6(4)
C9 C4 C5 C6 -0.9(6)
C9 C8 C16 C15 179.8(4)
C10 C6 C7 C8 -179.0(4)
C10 C6 C7 C13 0.0(5)
C10 C11 C12 N2 -178.1(4)
C10 C11 C12 C13 1.2(6)
C11 C12 C13 C7 -2.2(6)
C11 C12 C13 C14 176.2(4)
C12 N2 C17 C18 150.3(4)
C12 N2 C17 C22 -30.9(5)
C12 N2 C23 C24 -38.0(6)
C12 N2 C23 C28 140.3(4)
C12 C13 C14 C15 180.0(4)
C13 C7 C8 C9 178.5(4)
C13 C7 C8 C16 -1.2(6)
C13 C14 C15 C16 0.0(7)
C14 C15 C16 C8 1.2(7)
C16 C8 C9 O1 0.8(6)
C16 C8 C9 C4 -179.0(4)
C17 N2 C12 C11 -49.4(6)
C17 N2 C12 C13 131.2(4)
C17 N2 C23 C24 126.1(4)
C17 N2 C23 C28 -55.6(5)
C17 C18 C19 C20 1.1(7)
C18 C17 C22 C21 -1.5(6)
C18 C19 C20 C21 -1.2(7)
C19 C20 C21 C22 -0.1(7)
C20 C21 C22 C17 1.4(6)
C22 C17 C18 C19 0.3(6)
C23 N2 C12 C11 115.0(5)
C23 N2 C12 C13 -64.4(5)
C23 N2 C17 C18 -13.5(6)
C23 N2 C17 C22 165.3(4)
C23 C24 C25 C26 -0.7(9)
C24 C23 C28 C27 -0.1(7)
C24 C25 C26 C27 1.9(10)
C25 C26 C27 C28 -2.1(10)
C26 C27 C28 C23 1.2(8)
C28 C23 C24 C25 -0.1(8)

loop_
_twin_individual_id
_twin_individual_mass_fraction_refined
1 0.7277(17)
2 0.2723(17)
